data_7237239
loop_
_publ_author_name
'Usoltsev, Andrey N.'
'Elshobaki, Moneim'
'Adonin, Sergey A.'
'Frolova, Lyubov A.'
'Derzhavskaya, Tatiyana'
'Abramov, Pavel A.'
'Anokhin, Denis V.'
'Korolkov, Ilya V.'
'Luchkin, Sergey Yu.'
'Dremova, Nadezhda N.'
'Stevenson, Keith J.'
'Sokolov, Maxim N.'
'Fedin, Vladimir P.'
'Troshin, Pavel A.'

_publ_section_title
;
 Polymeric iodobismuthates {[Bi3I10]} and {[BiI4]} with N-heterocyclic
 cations: promising perovskite-like photoactive materials for electronic
 devices
;
_journal_issue 11
_journal_name_full 'Journal of Materials Chemistry A'
_journal_page_first 5957
_journal_paper_doi 10.1039/C8TA09204D
_journal_volume 7
_journal_year 2019
_chemical_formula_sum 'C18 H24 Bi2 I9 N3'
_chemical_formula_weight 1842.46
_space_group_crystal_system orthorhombic
_space_group_IT_number 62
_space_group_name_Hall '-P 2ac 2n'
_space_group_name_H-M_alt 'P n m a'
_atom_sites_solution_hydrogens geom
_atom_sites_solution_primary direct
_atom_sites_solution_secondary difmap
_audit_creation_method SHELXL-2014/7
_audit_update_record
;
2017-08-03 deposited with the CCDC.
2018-12-06 downloaded from the CCDC.
;
_cell_angle_alpha 90
_cell_angle_beta 90
_cell_angle_gamma 90
_cell_formula_units_Z 4
_cell_length_a 15.5976(8)
_cell_length_b 23.0812(13)
_cell_length_c 11.0806(5)
_cell_measurement_reflns_used 6507
_cell_measurement_temperature 130(2)
_cell_measurement_theta_max 29.2080
_cell_measurement_theta_min 3.8720
_cell_volume 3989.1(4)
_computing_cell_refinement 'CrysAlisPro 1.171.38.41 (Rigaku OD, 2015)'
_computing_data_collection 'CrysAlisPro 1.171.38.41 (Rigaku OD, 2015)'
_computing_data_reduction 'CrysAlisPro 1.171.38.41 (Rigaku OD, 2015)'
_computing_molecular_graphics 'ShelXle (H\"ubschle, 2011)'
_computing_publication_material 'CIFTAB-2014 (Sheldrick, 2014)'
_computing_structure_refinement 'SHELXL-2014 (Sheldrick, 2014)'
_computing_structure_solution 'SHELXS-2014 (Sheldrick, 2014)'
_diffrn_ambient_temperature 130(2)
_diffrn_detector 'CCD plate'
_diffrn_detector_area_resol_mean 10.6168
_diffrn_detector_type AtlasS2
_diffrn_measured_fraction_theta_full 0.994
_diffrn_measured_fraction_theta_max 0.842
_diffrn_measurement_device 'four-circle diffractometer'
_diffrn_measurement_device_type 'New Xcalibur, AtlasS2'
_diffrn_measurement_method '\w scans'
_diffrn_radiation_monochromator graphite
_diffrn_radiation_probe x-ray
_diffrn_radiation_source 'fine-focus sealed tube'
_diffrn_radiation_type MoK\a
_diffrn_radiation_wavelength 0.71073
_diffrn_reflns_av_R_equivalents 0.0294
_diffrn_reflns_av_unetI/netI 0.0323
_diffrn_reflns_Laue_measured_fraction_full 0.994
_diffrn_reflns_Laue_measured_fraction_max 0.842
_diffrn_reflns_limit_h_max 14
_diffrn_reflns_limit_h_min -21
_diffrn_reflns_limit_k_max 18
_diffrn_reflns_limit_k_min -29
_diffrn_reflns_limit_l_max 14
_diffrn_reflns_limit_l_min -13
_diffrn_reflns_number 13234
_diffrn_reflns_point_group_measured_fraction_full 0.994
_diffrn_reflns_point_group_measured_fraction_max 0.842
_diffrn_reflns_theta_full 25.500
_diffrn_reflns_theta_max 29.522
_diffrn_reflns_theta_min 3.478
_diffrn_source 'sealed X-ray tube'
_exptl_absorpt_coefficient_mu 15.788
_exptl_absorpt_correction_T_max 1.00000
_exptl_absorpt_correction_T_min 0.71543
_exptl_absorpt_correction_type multi-scan
_exptl_absorpt_process_details
;
CrysAlisPro 1.171.38.41 (Rigaku Oxford Diffraction, 2015)
Empirical absorption correction using spherical harmonics,
implemented in SCALE3 ABSPACK scaling algorithm.
;
_exptl_crystal_colour yellow
_exptl_crystal_density_diffrn 3.068
_exptl_crystal_description block
_exptl_crystal_F_000 3184
_exptl_crystal_size_max 0.220
_exptl_crystal_size_mid 0.150
_exptl_crystal_size_min 0.080
_refine_diff_density_max 0.929
_refine_diff_density_min -1.720
_refine_diff_density_rms 0.261
_refine_ls_extinction_method none
_refine_ls_goodness_of_fit_ref 1.143
_refine_ls_hydrogen_treatment constr
_refine_ls_matrix_type full
_refine_ls_number_parameters 154
_refine_ls_number_reflns 4797
_refine_ls_number_restraints 0
_refine_ls_restrained_S_all 1.143
_refine_ls_R_factor_all 0.0347
_refine_ls_R_factor_gt 0.0291
_refine_ls_shift/su_max 0.002
_refine_ls_shift/su_mean 0.000
_refine_ls_structure_factor_coef Fsqd
_refine_ls_weighting_details 'w=1/[\s^2^(Fo^2^)+(0.0249P)^2^+5.1565P] where P=(Fo^2^+2Fc^2^)/3'
_refine_ls_weighting_scheme calc
_refine_ls_wR_factor_gt 0.0628
_refine_ls_wR_factor_ref 0.0643
_reflns_Friedel_coverage 0.000
_reflns_number_gt 4278
_reflns_number_total 4797
_reflns_threshold_expression >2\s(I)
_cod_data_source_file c8ta09204d2.cif
_cod_data_source_block 1_sq
_cod_database_code 7237239
_shelx_shelxl_version_number 2014/7
_shelx_space_group_comment
;
The symmetry employed for this shelxl refinement is uniquely defined
by the following loop, which should always be used as a source of
symmetry information in preference to the above space-group names.
They are only intended as comments.
;
_shelx_estimated_absorpt_t_min 0.129
_shelx_estimated_absorpt_t_max 0.365

loop_
_space_group_symop_operation_xyz
'x, y, z'
'-x+1/2, -y, z+1/2'
'-x, y+1/2, -z'
'x+1/2, -y+1/2, -z+1/2'
'-x, -y, -z'
'x-1/2, y, -z-1/2'
'x, -y-1/2, z'
'-x-1/2, y-1/2, z-1/2'

loop_
_atom_site_label
_atom_site_type_symbol
_atom_site_fract_x
_atom_site_fract_y
_atom_site_fract_z
_atom_site_U_iso_or_equiv
_atom_site_adp_type
_atom_site_occupancy
_atom_site_site_symmetry_order
_atom_site_calc_flag
_atom_site_refinement_flags_posn
_atom_site_refinement_flags_adp
_atom_site_refinement_flags_occupancy
C1 C 0.5008(4) 0.1992(3) 0.0700(6) 0.0455(19) Uani 1 1 d . . .
H1A H 0.4834 0.1639 0.1065 0.055 Uiso 1 1 calc R U .
I1 I 0.67493(3) 0.2500 0.28443(4) 0.01773(11) Uani 1 2 d S T P
Bi1 Bi 0.66063(2) 0.34132(2) 0.50535(2) 0.01710(6) Uani 1 1 d . . .
N1 N 0.4763(4) 0.2500 0.1173(6) 0.0349(19) Uani 1 2 d S T P
C2 C 0.5512(5) 0.1984(5) -0.0314(6) 0.062(3) Uani 1 1 d . . .
H2A H 0.5689 0.1625 -0.0651 0.074 Uiso 1 1 calc R U .
I2 I 0.51450(3) 0.2500 0.59292(4) 0.02200(12) Uani 1 2 d S T P
N2 N 0.8479(3) 0.4071(3) 0.8914(5) 0.0319(13) Uani 1 1 d . . .
C3 C 0.5763(7) 0.2500 -0.0843(8) 0.064(4) Uani 1 2 d S T P
H3A H 0.6102 0.2500 -0.1556 0.077 Uiso 1 2 calc R U P
I3 I 0.79093(3) 0.2500 0.63548(4) 0.02375(12) Uani 1 2 d S T P
C4 C 0.8230(4) 0.3526(3) 0.9177(7) 0.045(2) Uani 1 1 d . . .
H4A H 0.8409 0.3216 0.8672 0.054 Uiso 1 1 calc R U .
I4 I 0.64719(2) 0.41506(2) 0.72216(3) 0.02340(9) Uani 1 1 d . . .
C5 C 0.8231(4) 0.4501(3) 0.9611(6) 0.0379(16) Uani 1 1 d . . .
H5A H 0.8400 0.4886 0.9421 0.046 Uiso 1 1 calc R U .
I5 I 0.80694(2) 0.40842(2) 0.41146(3) 0.02617(10) Uani 1 1 d . . .
C6 C 0.7735(4) 0.4401(3) 1.0606(6) 0.0378(16) Uani 1 1 d . . .
H6A H 0.7577 0.4714 1.1117 0.045 Uiso 1 1 calc R U .
I6 I 0.52983(2) 0.40739(2) 0.37172(3) 0.02835(10) Uani 1 1 d . . .
C7 C 0.7465(5) 0.3854(3) 1.0868(6) 0.0444(18) Uani 1 1 d . . .
H7A H 0.7101 0.3783 1.1539 0.053 Uiso 1 1 calc R U .
C8 C 0.7730(6) 0.3412(3) 1.0145(6) 0.047(2) Uani 1 1 d . . .
H8A H 0.7564 0.3025 1.0321 0.056 Uiso 1 1 calc R U .
C9 C 0.9006(5) 0.4202(4) 0.7844(7) 0.068(3) Uani 1 1 d . . .
H9A H 0.9139 0.3841 0.7416 0.102 Uiso 1 1 calc R U .
H9B H 0.8689 0.4462 0.7305 0.102 Uiso 1 1 calc R U .
H9C H 0.9540 0.4389 0.8098 0.102 Uiso 1 1 calc R U .
C10 C 0.4250(5) 0.2500 0.2271(8) 0.037(2) Uani 1 2 d S T P
H10A H 0.4121 0.2100 0.2505 0.056 Uiso 0.5 1 calc R U P
H10B H 0.4570 0.2691 0.2920 0.056 Uiso 0.5 1 calc R U P
H10C H 0.3713 0.2710 0.2127 0.056 Uiso 0.5 1 calc R U P

loop_
_atom_site_aniso_label
_atom_site_aniso_U_11
_atom_site_aniso_U_22
_atom_site_aniso_U_33
_atom_site_aniso_U_23
_atom_site_aniso_U_13
_atom_site_aniso_U_12
C1 0.035(3) 0.057(5) 0.044(4) -0.021(4) -0.004(3) -0.016(4)
I1 0.0182(2) 0.0172(3) 0.0177(2) 0.000 -0.00060(18) 0.000
Bi1 0.01676(10) 0.01549(12) 0.01905(10) 0.00043(8) -0.00076(8) -0.00078(8)
N1 0.018(3) 0.061(6) 0.026(3) 0.000 -0.008(3) 0.000
C2 0.048(4) 0.098(8) 0.039(4) -0.033(5) 0.004(4) -0.007(5)
I2 0.0173(2) 0.0221(3) 0.0266(2) 0.000 0.0038(2) 0.000
N2 0.023(2) 0.039(4) 0.034(3) -0.004(3) -0.010(2) 0.005(2)
C3 0.034(6) 0.139(14) 0.018(5) 0.000 -0.003(4) 0.000
I3 0.0221(2) 0.0221(3) 0.0270(3) 0.000 -0.0084(2) 0.000
C4 0.044(4) 0.024(4) 0.066(5) -0.018(4) -0.032(4) 0.014(3)
I4 0.02371(18) 0.0247(2) 0.02183(17) -0.00402(15) -0.00037(14) 0.00030(15)
C5 0.036(3) 0.021(4) 0.056(4) -0.004(3) 0.006(3) -0.008(3)
I5 0.02283(18) 0.0251(2) 0.03061(19) -0.00128(16) 0.00403(16) -0.00737(16)
C6 0.050(4) 0.022(4) 0.042(4) -0.011(3) 0.004(3) -0.004(3)
I6 0.02593(19) 0.0242(2) 0.0349(2) 0.00410(16) -0.00852(16) 0.00358(16)
C7 0.063(5) 0.037(4) 0.033(3) 0.003(3) -0.008(3) -0.011(4)
C8 0.077(6) 0.022(4) 0.040(4) 0.012(3) -0.021(4) -0.008(4)
C9 0.030(4) 0.122(9) 0.052(5) -0.020(5) 0.010(4) -0.002(5)
C10 0.021(4) 0.058(7) 0.034(5) 0.000 0.007(4) 0.000

loop_
_atom_type_symbol
_atom_type_description
_atom_type_scat_dispersion_real
_atom_type_scat_dispersion_imag
_atom_type_scat_source
C C 0.0033 0.0016 'International Tables Vol C Tables 4.2.6.8 and 6.1.1.4'
H H 0.0000 0.0000 'International Tables Vol C Tables 4.2.6.8 and 6.1.1.4'
N N 0.0061 0.0033 'International Tables Vol C Tables 4.2.6.8 and 6.1.1.4'
I I -0.4742 1.8119 'International Tables Vol C Tables 4.2.6.8 and 6.1.1.4'
Bi Bi -4.1077 10.2566 'International Tables Vol C Tables 4.2.6.8 and 6.1.1.4'

loop_
_geom_angle_atom_site_label_1
_geom_angle_atom_site_label_2
_geom_angle_atom_site_label_3
_geom_angle
_geom_angle_site_symmetry_1
_geom_angle_site_symmetry_3
N1 C1 C2 119.9(8) . .
N1 C1 H1A 120.1 . .
C2 C1 H1A 120.1 . .
Bi1 I1 Bi1 81.229(13) . 7_565
I6 Bi1 I5 94.981(13) . .
I6 Bi1 I4 93.522(12) . .
I5 Bi1 I4 92.253(12) . .
I6 Bi1 I1 90.268(12) . .
I5 Bi1 I1 91.254(11) . .
I4 Bi1 I1 174.596(12) . .
I6 Bi1 I2 90.005(12) . .
I5 Bi1 I2 171.223(12) . .
I4 Bi1 I2 94.651(12) . .
I1 Bi1 I2 81.484(11) . .
I6 Bi1 I3 170.928(12) . .
I5 Bi1 I3 90.753(12) . .
I4 Bi1 I3 93.270(11) . .
I1 Bi1 I3 82.570(11) . .
I2 Bi1 I3 83.456(12) . .
C1 N1 C1 122.0(8) 7_565 .
C1 N1 C10 119.0(4) 7_565 .
C1 N1 C10 119.0(4) . .
C1 C2 C3 119.7(9) . .
C1 C2 H2A 120.1 . .
C3 C2 H2A 120.1 . .
Bi1 I2 Bi1 80.789(13) . 7_565
C5 N2 C4 119.5(6) . .
C5 N2 C9 118.8(7) . .
C4 N2 C9 121.7(7) . .
C2 C3 C2 118.8(10) 7_565 .
C2 C3 H3A 120.6 7_565 .
C2 C3 H3A 120.6 . .
Bi1 I3 Bi1 80.454(13) 7_565 .
N2 C4 C8 121.3(7) . .
N2 C4 H4A 119.4 . .
C8 C4 H4A 119.4 . .
N2 C5 C6 120.7(6) . .
N2 C5 H5A 119.6 . .
C6 C5 H5A 119.6 . .
C7 C6 C5 120.3(6) . .
C7 C6 H6A 119.8 . .
C5 C6 H6A 119.8 . .
C8 C7 C6 118.4(7) . .
C8 C7 H7A 120.8 . .
C6 C7 H7A 120.8 . .
C4 C8 C7 119.7(7) . .
C4 C8 H8A 120.2 . .
C7 C8 H8A 120.2 . .
N2 C9 H9A 109.5 . .
N2 C9 H9B 109.5 . .
H9A C9 H9B 109.5 . .
N2 C9 H9C 109.5 . .
H9A C9 H9C 109.5 . .
H9B C9 H9C 109.5 . .
N1 C10 H10A 109.5 . .
N1 C10 H10B 109.5 . .
H10A C10 H10B 109.5 . .
N1 C10 H10C 109.5 . .
H10A C10 H10C 109.5 . .
H10B C10 H10C 109.5 . .

loop_
_geom_bond_atom_site_label_1
_geom_bond_atom_site_label_2
_geom_bond_distance
_geom_bond_site_symmetry_2
C1 N1 1.340(8) .
C1 C2 1.371(10) .
C1 H1A 0.9500 .
I1 Bi1 3.2380(4) .
I1 Bi1 3.2380(4) 7_565
Bi1 I6 2.9462(4) .
Bi1 I5 2.9476(4) .
Bi1 I4 2.9517(4) .
Bi1 I2 3.2526(4) .
Bi1 I3 3.2639(4) .
N1 C1 1.340(8) 7_565
N1 C10 1.456(10) .
C2 C3 1.385(10) .
C2 H2A 0.9500 .
I2 Bi1 3.2526(4) 7_565
N2 C5 1.316(8) .
N2 C4 1.348(9) .
N2 C9 1.474(9) .
C3 C2 1.385(10) 7_565
C3 H3A 0.9500 .
I3 Bi1 3.2638(4) 7_565
C4 C8 1.353(11) .
C4 H4A 0.9500 .
C5 C6 1.367(9) .
C5 H5A 0.9500 .
C6 C7 1.361(9) .
C6 H6A 0.9500 .
C7 C8 1.361(10) .
C7 H7A 0.9500 .
C8 H8A 0.9500 .
C9 H9A 0.9800 .
C9 H9B 0.9800 .
C9 H9C 0.9800 .
C10 H10A 0.9800 .
C10 H10B 0.9800 .
C10 H10C 0.9800 .
